data_7038730
loop_
_publ_author_name
'Yang, Yun'
'Dong, Xiaoyu'
'Pan, Shilie'

_publ_section_title
;
 New fluoroborate Cd8B5O15F with two different isolated borate anions
 prepared by an open high-temperature solution method.
;
_journal_issue 16
_journal_name_full 'Dalton transactions (Cambridge, England : 2003)'
_journal_page_first 7008
_journal_page_last 7013
_journal_paper_doi 10.1039/c6dt00621c
_journal_volume 45
_journal_year 2016
_chemical_formula_sum 'B5 Cd8 F O15'
_chemical_formula_weight 1212.25
_chemical_name_systematic
; 
 ? 
;
_space_group_IT_number 227
_symmetry_cell_setting cubic
_symmetry_space_group_name_Hall '-F 4vw 2vw 3'
_symmetry_space_group_name_H-M 'F d -3 m :2'
_atom_sites_solution_hydrogens none
_atom_sites_solution_primary direct
_atom_sites_solution_secondary difmap
_audit_creation_method SHELXL-97
_audit_update_record
;
2016-02-15 deposited with the CCDC.
2016-03-07 downloaded from the CCDC.
;
_cell_angle_alpha 90.00
_cell_angle_beta 90.00
_cell_angle_gamma 90.00
_cell_formula_units_Z 8
_cell_length_a 13.972(3)
_cell_length_b 13.972(3)
_cell_length_c 13.972(3)
_cell_measurement_reflns_used 3533
_cell_measurement_temperature 296(2)
_cell_measurement_theta_max 27.61
_cell_measurement_theta_min 2.52
_cell_volume 2727.6(10)
_computing_cell_refinement 'CrystalClear (Rigaku Inc., 2008)'
_computing_data_collection 'CrystalClear (Rigaku Inc., 2008)'
_computing_data_reduction 'CrystalClear (Rigaku Inc., 2008)'
_computing_molecular_graphics 'XP in Siemens SHELXTL (Sheldrick, 1994)'
_computing_publication_material 'SHELX97 (Sheldrick, 1997)'
_computing_structure_refinement 'SHELXL-97 (Sheldrick, 1997)'
_computing_structure_solution 'SHELXS-97 (Sheldrick, 1990)'
_diffrn_ambient_temperature 296(2)
_diffrn_measured_fraction_theta_full 0.952
_diffrn_measured_fraction_theta_max 0.952
_diffrn_measurement_device_type 'CCD area detector'
_diffrn_measurement_method 'phi and omega scans'
_diffrn_radiation_monochromator graphite
_diffrn_radiation_source 'fine-focus sealed tube'
_diffrn_radiation_type MoK\a
_diffrn_radiation_wavelength 0.71073
_diffrn_reflns_av_R_equivalents 0.0631
_diffrn_reflns_av_sigmaI/netI 0.0218
_diffrn_reflns_limit_h_max 18
_diffrn_reflns_limit_h_min -10
_diffrn_reflns_limit_k_max 17
_diffrn_reflns_limit_k_min -18
_diffrn_reflns_limit_l_max 18
_diffrn_reflns_limit_l_min -16
_diffrn_reflns_number 3533
_diffrn_reflns_theta_full 27.61
_diffrn_reflns_theta_max 27.61
_diffrn_reflns_theta_min 2.52
_diffrn_standards_decay_% 0
_diffrn_standards_interval_count 0
_diffrn_standards_interval_time 0
_diffrn_standards_number 0
_exptl_absorpt_coefficient_mu 12.322
_exptl_absorpt_correction_T_max 0.49
_exptl_absorpt_correction_T_min 0.231
_exptl_absorpt_correction_type multi-scan
_exptl_absorpt_process_details sadabs
_exptl_crystal_colour colorless
_exptl_crystal_density_diffrn 5.904
_exptl_crystal_density_meas ?
_exptl_crystal_density_method 'not measured'
_exptl_crystal_description chip
_exptl_crystal_F_000 4304
_exptl_crystal_size_max 0.141
_exptl_crystal_size_mid 0.105
_exptl_crystal_size_min 0.057
_refine_diff_density_max 2.169
_refine_diff_density_min -3.549
_refine_diff_density_rms 0.550
_refine_ls_extinction_coef None
_refine_ls_extinction_method SHELXL
_refine_ls_goodness_of_fit_ref 1.190
_refine_ls_hydrogen_treatment none
_refine_ls_matrix_type full
_refine_ls_number_parameters 23
_refine_ls_number_reflns 177
_refine_ls_number_restraints 6
_refine_ls_restrained_S_all 1.169
_refine_ls_R_factor_all 0.0521
_refine_ls_R_factor_gt 0.0504
_refine_ls_shift/su_max 0.000
_refine_ls_shift/su_mean 0.000
_refine_ls_structure_factor_coef Fsqd
_refine_ls_weighting_details 'calc w=1/[\s^2^(Fo^2^)+(0.1000P)^2^+317.9342P] where P=(Fo^2^+2Fc^2^)/3'
_refine_ls_weighting_scheme calc
_refine_ls_wR_factor_gt 0.1494
_refine_ls_wR_factor_ref 0.1521
_reflns_number_gt 163
_reflns_number_total 177
_reflns_threshold_expression >2sigma(I)
_cod_data_source_file c6dt00621c2.cif
_cod_data_source_block 1
_cod_depositor_comments
;
The following automatic conversions were performed:

'_symmetry_cell_setting' value 'Cubic' changed to 'cubic' according
to
/usr/data/users/saulius/crontab/automatic-downloads/rss-feeds/RSC/lib/dictionaries/cif_core.dic
dictionary named 'cif_core.dic' version 2.4.2 from 2011-04-26.

'_exptl_crystal_density_meas' value 'not measured' was changed to '?'
- the value is perceived as not measured.

Automatic conversion script
Id: cif_fix_values 4268 2015-11-12 08:31:59Z antanas 

 Adding full bibliography for 7038730.cif.
;
_cod_original_sg_symbol_H-M Fd-3m
_cod_database_code 7038730

loop_
_symmetry_equiv_pos_as_xyz
'x, y, z'
'-x+3/4, -y+1/4, z+1/2'
'-x+1/4, y+1/2, -z+3/4'
'x+1/2, -y+3/4, -z+1/4'
'z, x, y'
'z+1/2, -x+3/4, -y+1/4'
'-z+3/4, -x+1/4, y+1/2'
'-z+1/4, x+1/2, -y+3/4'
'y, z, x'
'-y+1/4, z+1/2, -x+3/4'
'y+1/2, -z+3/4, -x+1/4'
'-y+3/4, -z+1/4, x+1/2'
'y+3/4, x+1/4, -z+1/2'
'-y, -x, -z'
'y+1/4, -x+1/2, z+3/4'
'-y+1/2, x+3/4, z+1/4'
'x+3/4, z+1/4, -y+1/2'
'-x+1/2, z+3/4, y+1/4'
'-x, -z, -y'
'x+1/4, -z+1/2, y+3/4'
'z+3/4, y+1/4, -x+1/2'
'z+1/4, -y+1/2, x+3/4'
'-z+1/2, y+3/4, x+1/4'
'-z, -y, -x'
'x, y+1/2, z+1/2'
'-x+3/4, -y+3/4, z+1'
'-x+1/4, y+1, -z+5/4'
'x+1/2, -y+5/4, -z+3/4'
'z, x+1/2, y+1/2'
'z+1/2, -x+5/4, -y+3/4'
'-z+3/4, -x+3/4, y+1'
'-z+1/4, x+1, -y+5/4'
'y, z+1/2, x+1/2'
'-y+1/4, z+1, -x+5/4'
'y+1/2, -z+5/4, -x+3/4'
'-y+3/4, -z+3/4, x+1'
'y+3/4, x+3/4, -z+1'
'-y, -x+1/2, -z+1/2'
'y+1/4, -x+1, z+5/4'
'-y+1/2, x+5/4, z+3/4'
'x+3/4, z+3/4, -y+1'
'-x+1/2, z+5/4, y+3/4'
'-x, -z+1/2, -y+1/2'
'x+1/4, -z+1, y+5/4'
'z+3/4, y+3/4, -x+1'
'z+1/4, -y+1, x+5/4'
'-z+1/2, y+5/4, x+3/4'
'-z, -y+1/2, -x+1/2'
'x+1/2, y, z+1/2'
'-x+5/4, -y+1/4, z+1'
'-x+3/4, y+1/2, -z+5/4'
'x+1, -y+3/4, -z+3/4'
'z+1/2, x, y+1/2'
'z+1, -x+3/4, -y+3/4'
'-z+5/4, -x+1/4, y+1'
'-z+3/4, x+1/2, -y+5/4'
'y+1/2, z, x+1/2'
'-y+3/4, z+1/2, -x+5/4'
'y+1, -z+3/4, -x+3/4'
'-y+5/4, -z+1/4, x+1'
'y+5/4, x+1/4, -z+1'
'-y+1/2, -x, -z+1/2'
'y+3/4, -x+1/2, z+5/4'
'-y+1, x+3/4, z+3/4'
'x+5/4, z+1/4, -y+1'
'-x+1, z+3/4, y+3/4'
'-x+1/2, -z, -y+1/2'
'x+3/4, -z+1/2, y+5/4'
'z+5/4, y+1/4, -x+1'
'z+3/4, -y+1/2, x+5/4'
'-z+1, y+3/4, x+3/4'
'-z+1/2, -y, -x+1/2'
'x+1/2, y+1/2, z'
'-x+5/4, -y+3/4, z+1/2'
'-x+3/4, y+1, -z+3/4'
'x+1, -y+5/4, -z+1/4'
'z+1/2, x+1/2, y'
'z+1, -x+5/4, -y+1/4'
'-z+5/4, -x+3/4, y+1/2'
'-z+3/4, x+1, -y+3/4'
'y+1/2, z+1/2, x'
'-y+3/4, z+1, -x+3/4'
'y+1, -z+5/4, -x+1/4'
'-y+5/4, -z+3/4, x+1/2'
'y+5/4, x+3/4, -z+1/2'
'-y+1/2, -x+1/2, -z'
'y+3/4, -x+1, z+3/4'
'-y+1, x+5/4, z+1/4'
'x+5/4, z+3/4, -y+1/2'
'-x+1, z+5/4, y+1/4'
'-x+1/2, -z+1/2, -y'
'x+3/4, -z+1, y+3/4'
'z+5/4, y+3/4, -x+1/2'
'z+3/4, -y+1, x+3/4'
'-z+1, y+5/4, x+1/4'
'-z+1/2, -y+1/2, -x'
'-x, -y, -z'
'x-3/4, y-1/4, -z-1/2'
'x-1/4, -y-1/2, z-3/4'
'-x-1/2, y-3/4, z-1/4'
'-z, -x, -y'
'-z-1/2, x-3/4, y-1/4'
'z-3/4, x-1/4, -y-1/2'
'z-1/4, -x-1/2, y-3/4'
'-y, -z, -x'
'y-1/4, -z-1/2, x-3/4'
'-y-1/2, z-3/4, x-1/4'
'y-3/4, z-1/4, -x-1/2'
'-y-3/4, -x-1/4, z-1/2'
'y, x, z'
'-y-1/4, x-1/2, -z-3/4'
'y-1/2, -x-3/4, -z-1/4'
'-x-3/4, -z-1/4, y-1/2'
'x-1/2, -z-3/4, -y-1/4'
'x, z, y'
'-x-1/4, z-1/2, -y-3/4'
'-z-3/4, -y-1/4, x-1/2'
'-z-1/4, y-1/2, -x-3/4'
'z-1/2, -y-3/4, -x-1/4'
'z, y, x'
'-x, -y+1/2, -z+1/2'
'x-3/4, y+1/4, -z'
'x-1/4, -y, z-1/4'
'-x-1/2, y-1/4, z+1/4'
'-z, -x+1/2, -y+1/2'
'-z-1/2, x-1/4, y+1/4'
'z-3/4, x+1/4, -y'
'z-1/4, -x, y-1/4'
'-y, -z+1/2, -x+1/2'
'y-1/4, -z, x-1/4'
'-y-1/2, z-1/4, x+1/4'
'y-3/4, z+1/4, -x'
'-y-3/4, -x+1/4, z'
'y, x+1/2, z+1/2'
'-y-1/4, x, -z-1/4'
'y-1/2, -x-1/4, -z+1/4'
'-x-3/4, -z+1/4, y'
'x-1/2, -z-1/4, -y+1/4'
'x, z+1/2, y+1/2'
'-x-1/4, z, -y-1/4'
'-z-3/4, -y+1/4, x'
'-z-1/4, y, -x-1/4'
'z-1/2, -y-1/4, -x+1/4'
'z, y+1/2, x+1/2'
'-x+1/2, -y, -z+1/2'
'x-1/4, y-1/4, -z'
'x+1/4, -y-1/2, z-1/4'
'-x, y-3/4, z+1/4'
'-z+1/2, -x, -y+1/2'
'-z, x-3/4, y+1/4'
'z-1/4, x-1/4, -y'
'z+1/4, -x-1/2, y-1/4'
'-y+1/2, -z, -x+1/2'
'y+1/4, -z-1/2, x-1/4'
'-y, z-3/4, x+1/4'
'y-1/4, z-1/4, -x'
'-y-1/4, -x-1/4, z'
'y+1/2, x, z+1/2'
'-y+1/4, x-1/2, -z-1/4'
'y, -x-3/4, -z+1/4'
'-x-1/4, -z-1/4, y'
'x, -z-3/4, -y+1/4'
'x+1/2, z, y+1/2'
'-x+1/4, z-1/2, -y-1/4'
'-z-1/4, -y-1/4, x'
'-z+1/4, y-1/2, -x-1/4'
'z, -y-3/4, -x+1/4'
'z+1/2, y, x+1/2'
'-x+1/2, -y+1/2, -z'
'x-1/4, y+1/4, -z-1/2'
'x+1/4, -y, z-3/4'
'-x, y-1/4, z-1/4'
'-z+1/2, -x+1/2, -y'
'-z, x-1/4, y-1/4'
'z-1/4, x+1/4, -y-1/2'
'z+1/4, -x, y-3/4'
'-y+1/2, -z+1/2, -x'
'y+1/4, -z, x-3/4'
'-y, z-1/4, x-1/4'
'y-1/4, z+1/4, -x-1/2'
'-y-1/4, -x+1/4, z-1/2'
'y+1/2, x+1/2, z'
'-y+1/4, x, -z-3/4'
'y, -x-1/4, -z-1/4'
'-x-1/4, -z+1/4, y-1/2'
'x, -z-1/4, -y-1/4'
'x+1/2, z+1/2, y'
'-x+1/4, z, -y-3/4'
'-z-1/4, -y+1/4, x-1/2'
'-z+1/4, y, -x-3/4'
'z, -y-1/4, -x-1/4'
'z+1/2, y+1/2, x'

loop_
_atom_site_label
_atom_site_type_symbol
_atom_site_fract_x
_atom_site_fract_y
_atom_site_fract_z
_atom_site_U_iso_or_equiv
_atom_site_adp_type
_atom_site_occupancy
_atom_site_symmetry_multiplicity
_atom_site_calc_flag
_atom_site_refinement_flags
Cd1 Cd 0.1250 0.41605(11) 0.1250 0.0116(7) Uani 1 4 d S
Cd2 Cd 0.0000 0.2500 0.2500 0.0133(8) Uani 1 12 d S
O1 O 0.0644(10) 0.5644(10) 0.0644(10) 0.047(6) Uani 0.75 6 d SP
F1 F 0.0644(10) 0.5644(10) 0.0644(10) 0.047(6) Uani 0.25 6 d SP
O2 O 0.0174(9) 0.2955(10) 0.0912(10) 0.010(3) Uani 0.50 1 d PU
B1 B 0.1250 0.6250 0.1250 0.04(2) Uani 1 24 d S
B2 B 0.0198(12) 0.2302(12) 0.0198(12) 0.010(5) Uani 1 6 d S

loop_
_atom_site_aniso_label
_atom_site_aniso_U_11
_atom_site_aniso_U_22
_atom_site_aniso_U_33
_atom_site_aniso_U_23
_atom_site_aniso_U_13
_atom_site_aniso_U_12
Cd1 0.0137(7) 0.0075(9) 0.0137(7) 0.000 0.0060(5) 0.000
Cd2 0.0133(8) 0.0133(8) 0.0133(8) 0.0012(6) -0.0012(6) -0.0012(6)
O1 0.047(6) 0.047(6) 0.047(6) -0.015(6) -0.015(6) -0.015(6)
F1 0.047(6) 0.047(6) 0.047(6) -0.015(6) -0.015(6) -0.015(6)
O2 0.010(3) 0.010(3) 0.010(3) -0.0007(10) -0.0001(10) 0.0002(10)
B1 0.04(2) 0.04(2) 0.04(2) 0.000 0.000 0.000
B2 0.010(5) 0.010(5) 0.010(5) 0.001(5) -0.001(5) 0.001(5)

loop_
_atom_type_symbol
_atom_type_description
_atom_type_scat_dispersion_real
_atom_type_scat_dispersion_imag
_atom_type_scat_source
B B 0.0013 0.0007 'International Tables Vol C Tables 4.2.6.8 and 6.1.1.4'
O O 0.0106 0.0060 'International Tables Vol C Tables 4.2.6.8 and 6.1.1.4'
Cd Cd -0.8075 1.2024 'International Tables Vol C Tables 4.2.6.8 and 6.1.1.4'
F F 0.0171 0.0103 'International Tables Vol C Tables 4.2.6.8 and 6.1.1.4'

loop_
_geom_angle_atom_site_label_1
_geom_angle_atom_site_label_2
_geom_angle_atom_site_label_3
_geom_angle
_geom_angle_site_symmetry_1
_geom_angle_site_symmetry_3
O2 Cd1 O2 174.9(7) 177 106_566
O2 Cd1 O2 31.6(7) 177 20_554
O2 Cd1 O2 148.0(7) 106_566 20_554
O2 Cd1 O2 148.0(7) 177 43
O2 Cd1 O2 31.6(7) 106_566 43
O2 Cd1 O2 174.9(7) 20_554 43
O2 Cd1 O2 59.9(6) 177 120
O2 Cd1 O2 115.9(3) 106_566 120
O2 Cd1 O2 80.1(6) 20_554 120
O2 Cd1 O2 96.1(3) 43 120
O2 Cd1 O2 96.1(3) 177 .
O2 Cd1 O2 80.1(6) 106_566 .
O2 Cd1 O2 115.9(3) 20_554 .
O2 Cd1 O2 59.9(6) 43 .
O2 Cd1 O2 36.9(7) 120 .
O2 Cd1 O2 80.1(6) 177 27_544
O2 Cd1 O2 96.1(3) 106_566 27_544
O2 Cd1 O2 59.9(6) 20_554 27_544
O2 Cd1 O2 115.9(3) 43 27_544
O2 Cd1 O2 74.5(6) 120 27_544
O2 Cd1 O2 86.2(6) . 27_544
O2 Cd1 O2 115.9(3) 177 190_556
O2 Cd1 O2 59.9(6) 106_566 190_556
O2 Cd1 O2 96.1(3) 20_554 190_556
O2 Cd1 O2 80.1(6) 43 190_556
O2 Cd1 O2 86.2(6) 120 190_556
O2 Cd1 O2 74.5(6) . 190_556
O2 Cd1 O2 36.9(7) 27_544 190_556
O2 Cd1 F1 100.1(4) 177 27_544
O2 Cd1 F1 84.4(4) 106_566 27_544
O2 Cd1 F1 84.4(4) 20_554 27_544
O2 Cd1 F1 100.1(4) 43 27_544
O2 Cd1 F1 159.3(4) 120 27_544
O2 Cd1 F1 159.3(4) . 27_544
O2 Cd1 F1 109.3(6) 27_544 27_544
O2 Cd1 F1 109.3(6) 190_556 27_544
O2 Cd1 O1 100.1(4) 177 27_544
O2 Cd1 O1 84.4(4) 106_566 27_544
O2 Cd1 O1 84.4(4) 20_554 27_544
O2 Cd1 O1 100.1(4) 43 27_544
O2 Cd1 O1 159.3(4) 120 27_544
O2 Cd1 O1 159.3(4) . 27_544
O2 Cd1 O1 109.3(6) 27_544 27_544
O2 Cd1 O1 109.3(6) 190_556 27_544
F1 Cd1 O1 0.0(3) 27_544 27_544
O2 Cd1 O1 84.4(4) 177 .
O2 Cd1 O1 100.1(4) 106_566 .
O2 Cd1 O1 100.1(4) 20_554 .
O2 Cd1 O1 84.4(4) 43 .
O2 Cd1 O1 109.3(6) 120 .
O2 Cd1 O1 109.3(6) . .
O2 Cd1 O1 159.3(4) 27_544 .
O2 Cd1 O1 159.3(4) 190_556 .
F1 Cd1 O1 60.0(11) 27_544 .
O1 Cd1 O1 60.0(11) 27_544 .
O2 Cd2 O2 31.0(7) 175_556 70_454
O2 Cd2 O2 59.2(7) 175_556 133_655
O2 Cd2 O2 79.0(4) 70_454 133_655
O2 Cd2 O2 101.0(4) 175_556 106_566
O2 Cd2 O2 120.8(7) 70_454 106_566
O2 Cd2 O2 106.0(6) 133_655 106_566
O2 Cd2 O2 120.8(7) 175_556 13_455
O2 Cd2 O2 101.0(4) 70_454 13_455
O2 Cd2 O2 180.000(1) 133_655 13_455
O2 Cd2 O2 74.0(6) 106_566 13_455
O2 Cd2 O2 79.0(4) 175_556 34_544
O2 Cd2 O2 59.2(7) 70_454 34_544
O2 Cd2 O2 74.0(6) 133_655 34_544
O2 Cd2 O2 180.000(1) 106_566 34_544
O2 Cd2 O2 106.0(6) 13_455 34_544
O2 Cd2 O2 74.0(6) 175_556 43
O2 Cd2 O2 101.0(4) 70_454 43
O2 Cd2 O2 79.0(4) 133_655 43
O2 Cd2 O2 31.0(7) 106_566 43
O2 Cd2 O2 101.0(4) 13_455 43
O2 Cd2 O2 149.0(7) 34_544 43
O2 Cd2 O2 149.0(7) 175_556 190_556
O2 Cd2 O2 180.00(19) 70_454 190_556
O2 Cd2 O2 101.0(4) 133_655 190_556
O2 Cd2 O2 59.2(7) 106_566 190_556
O2 Cd2 O2 79.0(4) 13_455 190_556
O2 Cd2 O2 120.8(7) 34_544 190_556
O2 Cd2 O2 79.0(4) 43 190_556
O2 Cd2 O2 180.000(1) 175_556 55_454
O2 Cd2 O2 149.0(7) 70_454 55_454
O2 Cd2 O2 120.8(7) 133_655 55_454
O2 Cd2 O2 79.0(4) 106_566 55_454
O2 Cd2 O2 59.2(7) 13_455 55_454
O2 Cd2 O2 101.0(4) 34_544 55_454
O2 Cd2 O2 106.0(7) 43 55_454
O2 Cd2 O2 31.0(7) 190_556 55_454
O2 Cd2 O2 79.0(4) 175_556 .
O2 Cd2 O2 106.0(6) 70_454 .
O2 Cd2 O2 31.0(7) 133_655 .
O2 Cd2 O2 79.0(4) 106_566 .
O2 Cd2 O2 149.0(7) 13_455 .
O2 Cd2 O2 101.0(4) 34_544 .
O2 Cd2 O2 59.2(7) 43 .
O2 Cd2 O2 74.0(6) 190_556 .
O2 Cd2 O2 101.0(4) 55_454 .
O2 Cd2 O2 101.0(4) 175_556 121
O2 Cd2 O2 74.0(6) 70_454 121
O2 Cd2 O2 149.0(7) 133_655 121
O2 Cd2 O2 101.0(4) 106_566 121
O2 Cd2 O2 31.0(7) 13_455 121
O2 Cd2 O2 79.0(4) 34_544 121
O2 Cd2 O2 120.8(7) 43 121
O2 Cd2 O2 106.0(6) 190_556 121
O2 Cd2 O2 79.0(4) 55_454 121
O2 Cd2 O2 180.0(6) . 121
O2 Cd2 O2 106.0(7) 175_556 115
O2 Cd2 O2 79.0(4) 70_454 115
O2 Cd2 O2 101.0(4) 133_655 115
O2 Cd2 O2 149.0(7) 106_566 115
O2 Cd2 O2 79.0(4) 13_455 115
O2 Cd2 O2 31.0(7) 34_544 115
O2 Cd2 O2 180.0(6) 43 115
O2 Cd2 O2 101.0(4) 190_556 115
O2 Cd2 O2 74.0(6) 55_454 115
O2 Cd2 O2 120.8(7) . 115
O2 Cd2 O2 59.2(7) 121 115
B1 O1 Cd1 95.3(6) . .
B1 O1 Cd1 95.3(6) . 29_554
Cd1 O1 Cd1 119.16(18) . 29_554
B1 O1 Cd1 95.3(6) . 81_455
Cd1 O1 Cd1 119.16(18) . 81_455
Cd1 O1 Cd1 119.16(18) 29_554 81_455
O2 O2 B2 62.7(6) 133_655 .
O2 O2 O2 120.000(2) 133_655 120
B2 O2 O2 57.4(6) . 120
O2 O2 Cd1 74.2(3) 133_655 125
B2 O2 Cd1 108.5(13) . 125
O2 O2 Cd1 125.8(3) 120 125
O2 O2 Cd1 167.8(3) 133_655 .
B2 O2 Cd1 128.8(8) . .
O2 O2 Cd1 71.6(3) 120 .
Cd1 O2 Cd1 102.8(5) 125 .
O2 O2 Cd2 74.5(3) 133_655 .
B2 O2 Cd2 121.6(13) . .
O2 O2 Cd2 138.6(3) 120 .
Cd1 O2 Cd2 94.9(5) 125 .
Cd1 O2 Cd2 94.2(5) . .
O1 B1 F1 109.471(2) . 50_464
O1 B1 O1 109.471(2) . 50_464
F1 B1 O1 0.0(18) 50_464 50_464
O1 B1 F1 109.5 . 76_455
F1 B1 F1 109.5 50_464 76_455
O1 B1 F1 109.5 50_464 76_455
O1 B1 O1 109.5 . 76_455
F1 B1 O1 109.5 50_464 76_455
O1 B1 O1 109.5 50_464 76_455
F1 B1 O1 0.0(18) 76_455 76_455
O1 B1 O1 109.471(1) . 27_544
F1 B1 O1 109.471(6) 50_464 27_544
O1 B1 O1 109.471(6) 50_464 27_544
F1 B1 O1 109.471(2) 76_455 27_544
O1 B1 O1 109.471(2) 76_455 27_544
O1 B1 F1 109.471(1) . 27_544
F1 B1 F1 109.471(6) 50_464 27_544
O1 B1 F1 109.471(6) 50_464 27_544
F1 B1 F1 109.471(2) 76_455 27_544
O1 B1 F1 109.471(2) 76_455 27_544
O1 B1 F1 0.0(18) 27_544 27_544
O2 B2 O2 119.95(11) 120 162_565
O2 B2 O2 65.3(12) 120 .
O2 B2 O2 174.1(16) 162_565 .
O2 B2 O2 174.1(16) 120 60_454
O2 B2 O2 54.7(12) 162_565 60_454
O2 B2 O2 119.95(11) . 60_454
O2 B2 O2 54.7(12) 120 78_445
O2 B2 O2 65.3(12) 162_565 78_445
O2 B2 O2 119.95(11) . 78_445
O2 B2 O2 119.95(11) 60_454 78_445
O2 B2 O2 119.95(11) 120 133_655
O2 B2 O2 119.95(11) 162_565 133_655
O2 B2 O2 54.7(12) . 133_655
O2 B2 O2 65.3(12) 60_454 133_655
O2 B2 O2 174.1(16) 78_445 133_655

loop_
_geom_bond_atom_site_label_1
_geom_bond_atom_site_label_2
_geom_bond_distance
_geom_bond_site_symmetry_2
Cd1 O2 2.281(12) 177
Cd1 O2 2.281(12) 106_566
Cd1 O2 2.281(12) 20_554
Cd1 O2 2.281(12) 43
Cd1 O2 2.307(14) 120
Cd1 O2 2.307(14) .
Cd1 O2 2.307(14) 27_544
Cd1 O2 2.307(14) 190_556
Cd1 F1 2.394(3) 27_544
Cd1 O1 2.394(3) 27_544
Cd1 O1 2.394(3) .
Cd2 O2 2.320(13) 175_556
Cd2 O2 2.320(13) 70_454
Cd2 O2 2.320(13) 133_655
Cd2 O2 2.320(13) 106_566
Cd2 O2 2.320(13) 13_455
Cd2 O2 2.320(13) 34_544
Cd2 O2 2.320(13) 43
Cd2 O2 2.320(13) 190_556
Cd2 O2 2.320(13) 55_454
Cd2 O2 2.320(13) .
Cd2 O2 2.320(13) 121
Cd2 O2 2.320(13) 115
O1 B1 1.47(2) .
O1 Cd1 2.394(3) 29_554
O1 Cd1 2.394(3) 81_455
O2 O2 1.24(3) 133_655
O2 B2 1.352(14) .
O2 O2 1.46(3) 120
O2 Cd1 2.281(12) 125
B1 F1 1.47(2) 50_464
B1 O1 1.47(2) 50_464
B1 F1 1.47(2) 76_455
B1 O1 1.47(2) 76_455
B1 O1 1.47(2) 27_544
B1 F1 1.47(2) 27_544
B2 O2 1.352(14) 120
B2 O2 1.352(14) 162_565
B2 O2 1.352(14) 60_454
B2 O2 1.352(14) 78_445
B2 O2 1.352(14) 133_655
